data_4024358
loop_
_publ_author_name
'Jacob S. Kanady'
'John D. Nguyen'
'Joseph W. Ziller'
'Christopher D. Vanderwal'

_publ_section_title
;
Synthesis and Characterization of All Four Diastereomers of
3,4-Dichloro-2-pentanol, Motifs Relevant to the Chlorosulfolipids
;
_journal_name_full 'Journal of Organic Chemistry'
_journal_page_first 2175
_journal_page_last 2178
_journal_paper_doi 10.1021/jo802390e
_journal_volume 74
_journal_year 2009
_chemical_formula_sum 'C12 H16 Cl2 O3 S'
_chemical_formula_weight 311.21
_chemical_name_systematic
; 
 ? 
;
_space_group_IT_number 2
_symmetry_space_group_name_Hall '-P 1'
_symmetry_space_group_name_H-M 'P -1'
_atom_sites_solution_hydrogens difmap
_atom_sites_solution_primary direct
_atom_sites_solution_secondary difmap
_audit_creation_method SHELXL-97
_cell_angle_alpha 111.5800(10)
_cell_angle_beta 100.5940(10)
_cell_angle_gamma 104.7760(10)
_cell_formula_units_Z 2
_cell_length_a 7.5215(4)
_cell_length_b 10.2918(5)
_cell_length_c 10.5956(9)
_cell_measurement_temperature 103(2)
_cell_volume 701.45(8)
_computing_structure_refinement 'SHELXL-97 (Sheldrick, 1997)'
_computing_structure_solution 'SHELXS-97 (Sheldrick, 1990)'
_diffrn_ambient_temperature 103(2)
_diffrn_measured_fraction_theta_full 0.923
_diffrn_measured_fraction_theta_max 0.923
_diffrn_radiation_monochromator graphite
_diffrn_radiation_source 'fine-focus sealed tube'
_diffrn_radiation_type MoK\a
_diffrn_radiation_wavelength 0.71073
_diffrn_reflns_av_R_equivalents 0.0134
_diffrn_reflns_av_sigmaI/netI 0.0145
_diffrn_reflns_limit_h_max 10
_diffrn_reflns_limit_h_min -9
_diffrn_reflns_limit_k_max 13
_diffrn_reflns_limit_k_min -13
_diffrn_reflns_limit_l_max 14
_diffrn_reflns_limit_l_min -14
_diffrn_reflns_number 8373
_diffrn_reflns_theta_full 28.75
_diffrn_reflns_theta_max 28.75
_diffrn_reflns_theta_min 2.17
_exptl_absorpt_coefficient_mu 0.608
_exptl_absorpt_correction_T_max 0.8481
_exptl_absorpt_correction_T_min 0.8386
_exptl_crystal_density_diffrn 1.473
_exptl_crystal_density_method 'not measured'
_exptl_crystal_F_000 324
_exptl_crystal_size_max 0.30
_exptl_crystal_size_mid 0.29
_exptl_crystal_size_min 0.28
_refine_diff_density_max 0.510
_refine_diff_density_min -0.324
_refine_diff_density_rms 0.051
_refine_ls_extinction_method none
_refine_ls_goodness_of_fit_ref 1.039
_refine_ls_hydrogen_treatment refall
_refine_ls_matrix_type full
_refine_ls_number_parameters 227
_refine_ls_number_reflns 3348
_refine_ls_number_restraints 0
_refine_ls_restrained_S_all 1.039
_refine_ls_R_factor_all 0.0252
_refine_ls_R_factor_gt 0.0243
_refine_ls_shift/su_max 0.001
_refine_ls_shift/su_mean 0.000
_refine_ls_structure_factor_coef Fsqd
_refine_ls_weighting_details 'calc w=1/[\s^2^(Fo^2^)+(0.0419P)^2^+0.2526P] where P=(Fo^2^+2Fc^2^)/3'
_refine_ls_weighting_scheme calc
_refine_ls_wR_factor_gt 0.0685
_refine_ls_wR_factor_ref 0.0693
_reflns_number_gt 3213
_reflns_number_total 3348
_reflns_threshold_expression >2sigma(I)
_cod_data_source_file jo802390e_si_003.cif
_cod_data_source_block cdv6
_cod_database_code 4024358

loop_
_symmetry_equiv_pos_as_xyz
'x, y, z'
'-x, -y, -z'

loop_
_atom_site_label
_atom_site_type_symbol
_atom_site_fract_x
_atom_site_fract_y
_atom_site_fract_z
_atom_site_U_iso_or_equiv
_atom_site_adp_type
_atom_site_occupancy
_atom_site_symmetry_multiplicity
_atom_site_calc_flag
_atom_site_refinement_flags
_atom_site_disorder_assembly
_atom_site_disorder_group
S1 S 0.27321(4) 0.16481(3) 0.74743(3) 0.01466(8) Uani 1 1 d . . .
Cl1 Cl -0.00182(5) 0.40285(3) 1.13145(3) 0.02512(9) Uani 1 1 d . . .
Cl2 Cl -0.25102(4) -0.05826(3) 0.81627(3) 0.01875(8) Uani 1 1 d . . .
O1 O 0.04956(11) 0.10224(8) 0.72674(8) 0.01530(16) Uani 1 1 d . . .
O2 O 0.37950(12) 0.23473(9) 0.89664(9) 0.01965(17) Uani 1 1 d . . .
O3 O 0.30615(13) 0.03980(9) 0.65179(10) 0.02193(18) Uani 1 1 d . . .
C1 C -0.21731(18) 0.14543(14) 1.12721(13) 0.0212(2) Uani 1 1 d . . .
C2 C -0.17466(16) 0.21389(12) 1.02631(12) 0.0169(2) Uani 1 1 d . . .
C3 C -0.08384(15) 0.13126(11) 0.91994(11) 0.0138(2) Uani 1 1 d . . .
C4 C -0.03504(15) 0.19857(12) 0.81846(12) 0.0147(2) Uani 1 1 d . . .
C5 C -0.20345(18) 0.20536(14) 0.72144(14) 0.0207(2) Uani 1 1 d . . .
C6 C 0.29450(15) 0.30331(12) 0.68579(11) 0.0144(2) Uani 1 1 d . . .
C7 C 0.41464(16) 0.44967(12) 0.77514(12) 0.0159(2) Uani 1 1 d . . .
C8 C 0.42698(16) 0.55755(12) 0.72429(12) 0.0166(2) Uani 1 1 d . . .
C9 C 0.31913(15) 0.52081(12) 0.58582(12) 0.0151(2) Uani 1 1 d . . .
C10 C 0.20095(17) 0.37202(13) 0.49800(12) 0.0196(2) Uani 1 1 d . . .
C11 C 0.18752(17) 0.26237(13) 0.54585(12) 0.0196(2) Uani 1 1 d . . .
C12 C 0.32614(18) 0.63623(14) 0.52963(13) 0.0189(2) Uani 1 1 d . . .
H1A H -0.315(2) 0.048(2) 1.0746(18) 0.028(4) Uiso 1 1 d . . .
H1B H -0.101(2) 0.1346(18) 1.1749(17) 0.027(4) Uiso 1 1 d . . .
H1C H -0.260(3) 0.206(2) 1.1956(19) 0.032(4) Uiso 1 1 d . . .
H2A H -0.285(2) 0.2222(17) 0.9796(16) 0.019(4) Uiso 1 1 d . . .
H3A H 0.033(2) 0.1257(16) 0.9693(15) 0.015(3) Uiso 1 1 d . . .
H4A H 0.062(2) 0.2960(17) 0.8746(15) 0.015(3) Uiso 1 1 d . . .
H5A H -0.302(3) 0.112(2) 0.6708(19) 0.032(4) Uiso 1 1 d . . .
H5B H -0.158(3) 0.246(2) 0.658(2) 0.037(5) Uiso 1 1 d . . .
H5C H -0.256(2) 0.2688(18) 0.7758(17) 0.023(4) Uiso 1 1 d . . .
H7A H 0.487(2) 0.4739(18) 0.8672(18) 0.025(4) Uiso 1 1 d . . .
H8A H 0.507(2) 0.6577(18) 0.7869(17) 0.020(4) Uiso 1 1 d . . .
H10A H 0.132(2) 0.3468(19) 0.4050(19) 0.031(4) Uiso 1 1 d . . .
H11A H 0.107(2) 0.1621(18) 0.4858(17) 0.022(4) Uiso 1 1 d . . .
H12A H 0.357(3) 0.608(2) 0.441(2) 0.052(6) Uiso 1 1 d . . .
H12B H 0.410(3) 0.728(3) 0.591(2) 0.055(6) Uiso 1 1 d . . .
H12C H 0.206(4) 0.650(3) 0.514(3) 0.069(7) Uiso 1 1 d . . .

loop_
_atom_site_aniso_label
_atom_site_aniso_U_11
_atom_site_aniso_U_22
_atom_site_aniso_U_33
_atom_site_aniso_U_23
_atom_site_aniso_U_13
_atom_site_aniso_U_12
S1 0.01390(13) 0.01438(13) 0.01684(14) 0.00807(11) 0.00506(10) 0.00467(10)
Cl1 0.03537(17) 0.01508(14) 0.02094(15) 0.00477(11) 0.00969(12) 0.00660(12)
Cl2 0.01921(14) 0.01319(13) 0.02032(14) 0.00713(10) 0.00495(10) 0.00123(10)
O1 0.0142(3) 0.0132(4) 0.0165(4) 0.0054(3) 0.0054(3) 0.0030(3)
O2 0.0176(4) 0.0216(4) 0.0188(4) 0.0112(3) 0.0016(3) 0.0047(3)
O3 0.0234(4) 0.0187(4) 0.0281(4) 0.0104(4) 0.0128(4) 0.0106(3)
C1 0.0240(6) 0.0239(6) 0.0207(6) 0.0117(5) 0.0114(5) 0.0104(5)
C2 0.0173(5) 0.0165(5) 0.0175(5) 0.0075(4) 0.0053(4) 0.0070(4)
C3 0.0132(5) 0.0115(4) 0.0152(5) 0.0060(4) 0.0028(4) 0.0028(4)
C4 0.0152(5) 0.0134(5) 0.0169(5) 0.0074(4) 0.0061(4) 0.0055(4)
C5 0.0204(5) 0.0252(6) 0.0234(6) 0.0159(5) 0.0069(5) 0.0109(5)
C6 0.0146(5) 0.0152(5) 0.0154(5) 0.0082(4) 0.0063(4) 0.0049(4)
C7 0.0153(5) 0.0174(5) 0.0134(5) 0.0064(4) 0.0034(4) 0.0045(4)
C8 0.0168(5) 0.0140(5) 0.0156(5) 0.0051(4) 0.0039(4) 0.0032(4)
C9 0.0146(5) 0.0176(5) 0.0156(5) 0.0083(4) 0.0067(4) 0.0065(4)
C10 0.0203(5) 0.0209(5) 0.0141(5) 0.0079(4) 0.0019(4) 0.0039(4)
C11 0.0208(5) 0.0157(5) 0.0154(5) 0.0052(4) 0.0017(4) 0.0004(4)
C12 0.0221(5) 0.0192(5) 0.0190(5) 0.0112(5) 0.0070(4) 0.0081(4)

loop_
_atom_type_symbol
_atom_type_description
_atom_type_scat_dispersion_real
_atom_type_scat_dispersion_imag
_atom_type_scat_source
C C 0.0033 0.0016 'International Tables Vol C Tables 4.2.6.8 and 6.1.1.4'
H H 0.0000 0.0000 'International Tables Vol C Tables 4.2.6.8 and 6.1.1.4'
O O 0.0106 0.0060 'International Tables Vol C Tables 4.2.6.8 and 6.1.1.4'
S S 0.1246 0.1234 'International Tables Vol C Tables 4.2.6.8 and 6.1.1.4'
Cl Cl 0.1484 0.1585 'International Tables Vol C Tables 4.2.6.8 and 6.1.1.4'

loop_
_geom_angle_atom_site_label_1
_geom_angle_atom_site_label_2
_geom_angle_atom_site_label_3
_geom_angle
_geom_angle_site_symmetry_1
_geom_angle_site_symmetry_3
_geom_angle_publ_flag
O3 S1 O2 119.83(5) . . ?
O3 S1 O1 103.43(5) . . ?
O2 S1 O1 109.59(5) . . ?
O3 S1 C6 110.72(5) . . ?
O2 S1 C6 108.61(5) . . ?
O1 S1 C6 103.34(5) . . ?
C4 O1 S1 118.85(7) . . ?
C1 C2 C3 113.63(10) . . ?
C1 C2 Cl1 108.37(8) . . ?
C3 C2 Cl1 106.63(8) . . ?
C4 C3 C2 115.21(9) . . ?
C4 C3 Cl2 108.89(7) . . ?
C2 C3 Cl2 107.52(7) . . ?
O1 C4 C5 107.33(9) . . ?
O1 C4 C3 105.95(8) . . ?
C5 C4 C3 116.06(9) . . ?
C7 C6 C11 121.22(10) . . ?
C7 C6 S1 120.28(8) . . ?
C11 C6 S1 118.49(8) . . ?
C6 C7 C8 119.14(10) . . ?
C7 C8 C9 121.05(10) . . ?
C8 C9 C10 118.39(10) . . ?
C8 C9 C12 122.04(10) . . ?
C10 C9 C12 119.57(10) . . ?
C11 C10 C9 121.60(11) . . ?
C10 C11 C6 118.58(11) . . ?

loop_
_geom_bond_atom_site_label_1
_geom_bond_atom_site_label_2
_geom_bond_distance
_geom_bond_site_symmetry_2
_geom_bond_publ_flag
S1 O3 1.4281(9) . ?
S1 O2 1.4358(9) . ?
S1 O1 1.5813(8) . ?
S1 C6 1.7581(11) . ?
Cl1 C2 1.8159(12) . ?
Cl2 C3 1.8047(11) . ?
O1 C4 1.4740(13) . ?
C1 C2 1.5189(16) . ?
C2 C3 1.5279(16) . ?
C3 C4 1.5278(15) . ?
C4 C5 1.5117(15) . ?
C6 C7 1.3871(15) . ?
C6 C11 1.3973(15) . ?
C7 C8 1.3920(16) . ?
C8 C9 1.3969(15) . ?
C9 C10 1.3980(16) . ?
C9 C12 1.5060(15) . ?
C10 C11 1.3865(17) . ?

loop_
_geom_torsion_atom_site_label_1
_geom_torsion_atom_site_label_2
_geom_torsion_atom_site_label_3
_geom_torsion_atom_site_label_4
_geom_torsion
_geom_torsion_site_symmetry_1
_geom_torsion_site_symmetry_2
_geom_torsion_site_symmetry_3
_geom_torsion_site_symmetry_4
_geom_torsion_publ_flag
O3 S1 O1 C4 175.18(7) . . . . ?
O2 S1 O1 C4 46.30(8) . . . . ?
C6 S1 O1 C4 -69.33(8) . . . . ?
C1 C2 C3 C4 -178.84(9) . . . . ?
Cl1 C2 C3 C4 -59.51(11) . . . . ?
C1 C2 C3 Cl2 59.57(11) . . . . ?
Cl1 C2 C3 Cl2 178.89(5) . . . . ?
S1 O1 C4 C5 126.28(8) . . . . ?
S1 O1 C4 C3 -109.12(8) . . . . ?
C2 C3 C4 O1 -179.96(9) . . . . ?
Cl2 C3 C4 O1 -59.11(9) . . . . ?
C2 C3 C4 C5 -60.96(13) . . . . ?
Cl2 C3 C4 C5 59.89(11) . . . . ?
O3 S1 C6 C7 -127.96(9) . . . . ?
O2 S1 C6 C7 5.54(11) . . . . ?
O1 S1 C6 C7 121.87(9) . . . . ?
O3 S1 C6 C11 52.28(10) . . . . ?
O2 S1 C6 C11 -174.22(9) . . . . ?
O1 S1 C6 C11 -57.90(10) . . . . ?
C11 C6 C7 C8 0.58(16) . . . . ?
S1 C6 C7 C8 -179.18(8) . . . . ?
C6 C7 C8 C9 0.65(17) . . . . ?
C7 C8 C9 C10 -1.29(17) . . . . ?
C7 C8 C9 C12 178.41(10) . . . . ?
C8 C9 C10 C11 0.75(17) . . . . ?
C12 C9 C10 C11 -178.96(11) . . . . ?
C9 C10 C11 C6 0.43(18) . . . . ?
C7 C6 C11 C10 -1.11(17) . . . . ?
S1 C6 C11 C10 178.65(9) . . . . ?
